data_7051975
loop_
_publ_author_name
'Sanz, Dionisia'
'Claramunt, Rosa M.'
'Alkorta, Ibon'
'Elguero, Jos\'e'
'Thiel, Werner R.'
'R\"uffer, Tobias'

_publ_section_title
;
 A theoretical and experimental NMR study of the tautomerism of two
 phenylene-bis-C-substituted pyrazoles
;
_journal_issue 12
_journal_name_full 'New Journal of Chemistry'
_journal_page_first 2225
_journal_paper_doi 10.1039/b803855d
_journal_volume 32
_journal_year 2008
_chemical_formula_sum 'C12 H10 N4'
_chemical_formula_weight 210.24
_chemical_name_systematic
;
?
;
_space_group_IT_number 15
_symmetry_cell_setting monoclinic
_symmetry_space_group_name_Hall '-C 2yc'
_symmetry_space_group_name_H-M 'C 1 2/c 1'
_atom_sites_solution_hydrogens geom
_atom_sites_solution_primary direct
_atom_sites_solution_secondary difmap
_audit_creation_method SHELXL-97
_cell_angle_alpha 90.00
_cell_angle_beta 101.024(2)
_cell_angle_gamma 90.00
_cell_formula_units_Z 8
_cell_length_a 10.4886(11)
_cell_length_b 12.8375(13)
_cell_length_c 15.7298(17)
_cell_measurement_reflns_used 1989
_cell_measurement_temperature 183
_cell_measurement_theta_max 25.74
_cell_measurement_theta_min 2.78
_cell_volume 2078.9(4)
_computing_cell_refinement SAINT
_computing_data_collection SMART
_computing_data_reduction SAINT
_computing_structure_refinement 'SHELXL-97 (Sheldrick, 1997)'
_computing_structure_solution 'SHELXS-97 (Sheldrick, 1997)'
_diffrn_ambient_temperature 183
_diffrn_measured_fraction_theta_full 1.000
_diffrn_measured_fraction_theta_max 1.000
_diffrn_measurement_device_type 'Bruker Smart 1K CCD'
_diffrn_radiation_monochromator graphite
_diffrn_radiation_source 'fine-focus sealed tube'
_diffrn_radiation_type MoK\a
_diffrn_radiation_wavelength 0.71073
_diffrn_reflns_av_R_equivalents 0.0291
_diffrn_reflns_av_sigmaI/netI 0.0277
_diffrn_reflns_limit_h_max 12
_diffrn_reflns_limit_h_min -12
_diffrn_reflns_limit_k_max 15
_diffrn_reflns_limit_k_min -15
_diffrn_reflns_limit_l_max 19
_diffrn_reflns_limit_l_min -19
_diffrn_reflns_number 9102
_diffrn_reflns_theta_full 25.99
_diffrn_reflns_theta_max 25.99
_diffrn_reflns_theta_min 2.54
_exptl_absorpt_coefficient_mu 0.086
_exptl_absorpt_correction_type none
_exptl_crystal_colour colorless
_exptl_crystal_density_diffrn 1.343
_exptl_crystal_density_method 'not measured'
_exptl_crystal_description block
_exptl_crystal_F_000 880
_exptl_crystal_size_max 0.2
_exptl_crystal_size_mid 0.2
_exptl_crystal_size_min 0.2
_refine_diff_density_max 0.104
_refine_diff_density_min -0.163
_refine_diff_density_rms 0.028
_refine_ls_extinction_method none
_refine_ls_goodness_of_fit_ref 1.056
_refine_ls_hydrogen_treatment constr
_refine_ls_matrix_type full
_refine_ls_number_parameters 147
_refine_ls_number_reflns 2038
_refine_ls_number_restraints 0
_refine_ls_restrained_S_all 1.056
_refine_ls_R_factor_all 0.0602
_refine_ls_R_factor_gt 0.0423
_refine_ls_shift/su_max 0.000
_refine_ls_shift/su_mean 0.000
_refine_ls_structure_factor_coef Fsqd
_refine_ls_weighting_details 'calc w=1/[\s^2^(Fo^2^)+(0.0558P)^2^+0.5815P] where P=(Fo^2^+2Fc^2^)/3'
_refine_ls_weighting_scheme calc
_refine_ls_wR_factor_gt 0.1141
_refine_ls_wR_factor_ref 0.1195
_reflns_number_gt 1520
_reflns_number_total 2038
_reflns_threshold_expression >2sigma(I)
_cod_data_source_file b803855d.txt
_cod_data_source_block werner10
_cod_original_sg_symbol_H-M C2/c
_cod_database_code 7051975

loop_
_symmetry_equiv_pos_as_xyz
'x, y, z'
'-x, y, -z+1/2'
'x+1/2, y+1/2, z'
'-x+1/2, y+1/2, -z+1/2'
'-x, -y, -z'
'x, -y, z-1/2'
'-x+1/2, -y+1/2, -z'
'x+1/2, -y+1/2, z-1/2'

loop_
_atom_site_label
_atom_site_type_symbol
_atom_site_fract_x
_atom_site_fract_y
_atom_site_fract_z
_atom_site_U_iso_or_equiv
_atom_site_adp_type
_atom_site_occupancy
_atom_site_symmetry_multiplicity
_atom_site_calc_flag
_atom_site_refinement_flags
_atom_site_disorder_assembly
_atom_site_disorder_group
N1 N 0.03341(14) 0.29464(10) 0.37569(8) 0.0583(4) Uani 1 1 d . . .
H1N H 0.0929 0.2600 0.3573 0.070 Uiso 0.50 1 calc PR . .
N2 N -0.02965(15) 0.37757(11) 0.33535(9) 0.0675(4) Uani 1 1 d . . .
H2N H -0.0175 0.4049 0.2876 0.081 Uiso 0.50 1 calc PR . .
N3 N 0.13037(13) -0.10118(10) 0.73511(9) 0.0577(4) Uani 1 1 d . . .
H3N H 0.0530 -0.0838 0.7401 0.069 Uiso 0.50 1 calc PR . .
N4 N 0.20089(14) -0.17687(11) 0.78054(9) 0.0638(4) Uani 1 1 d . . .
H4N H 0.1768 -0.2163 0.8187 0.077 Uiso 0.50 1 calc PR . .
C1 C 0.14394(15) 0.02743(11) 0.62173(10) 0.0480(4) Uani 1 1 d . . .
C3 C 0.15831(17) 0.13935(12) 0.50104(11) 0.0592(4) Uani 1 1 d . . .
H3 H 0.2032 0.1597 0.4582 0.071 Uiso 1 1 calc R . .
C4 C 0.04204(15) 0.18875(11) 0.50668(10) 0.0505(4) Uani 1 1 d . . .
C5 C -0.02207(16) 0.15479(14) 0.57075(11) 0.0615(4) Uani 1 1 d . . .
H5 H -0.1000 0.1862 0.5763 0.074 Uiso 1 1 calc R . .
C6 C 0.02698(17) 0.07576(14) 0.62630(11) 0.0619(4) Uani 1 1 d . . .
H6 H -0.0193 0.0541 0.6680 0.074 Uiso 1 1 calc R . .
C7 C -0.01015(15) 0.27416(12) 0.44856(10) 0.0530(4) Uani 1 1 d . . .
C8 C -0.1055(2) 0.34664(15) 0.45566(13) 0.0772(6) Uani 1 1 d . . .
H8 H -0.1533 0.3521 0.4995 0.093 Uiso 1 1 calc R . .
C9 C -0.1139(2) 0.40931(16) 0.38281(13) 0.0817(6) Uani 1 1 d . . .
H9 H -0.1703 0.4653 0.3693 0.098 Uiso 1 1 calc R . .
C10 C 0.19826(15) -0.05661(11) 0.68082(10) 0.0496(4) Uani 1 1 d . . .
C11 C 0.31853(17) -0.10488(14) 0.69245(12) 0.0665(5) Uani 1 1 d . . .
H11 H 0.3868 -0.0905 0.6642 0.080 Uiso 1 1 calc R . .
C12 C 0.31425(19) -0.17956(15) 0.75572(13) 0.0741(5) Uani 1 1 d . . .
H12 H 0.3816 -0.2250 0.7775 0.089 Uiso 1 1 calc R . .
C2 C 0.20798(17) 0.06144(12) 0.55711(11) 0.0574(4) Uani 1 1 d . . .
H2 H 0.2863 0.0305 0.5519 0.069 Uiso 1 1 calc R . .

loop_
_atom_site_aniso_label
_atom_site_aniso_U_11
_atom_site_aniso_U_22
_atom_site_aniso_U_33
_atom_site_aniso_U_23
_atom_site_aniso_U_13
_atom_site_aniso_U_12
N1 0.0688(9) 0.0502(7) 0.0551(8) -0.0032(6) 0.0100(7) 0.0022(7)
N2 0.0826(11) 0.0589(9) 0.0589(9) 0.0022(7) 0.0083(8) 0.0069(8)
N3 0.0605(9) 0.0536(8) 0.0613(8) 0.0011(7) 0.0178(7) -0.0032(7)
N4 0.0672(9) 0.0586(8) 0.0678(9) 0.0087(7) 0.0183(7) -0.0008(7)
C1 0.0494(9) 0.0421(8) 0.0516(9) -0.0068(6) 0.0075(7) -0.0066(7)
C3 0.0688(11) 0.0516(9) 0.0619(10) 0.0034(8) 0.0244(8) 0.0031(8)
C4 0.0559(9) 0.0441(8) 0.0504(9) -0.0081(7) 0.0073(7) -0.0027(7)
C5 0.0532(10) 0.0657(10) 0.0678(11) 0.0033(9) 0.0168(8) 0.0083(8)
C6 0.0579(10) 0.0681(10) 0.0633(10) 0.0075(9) 0.0207(8) 0.0018(9)
C7 0.0591(10) 0.0477(9) 0.0506(9) -0.0068(7) 0.0065(7) 0.0008(7)
C8 0.0901(14) 0.0755(12) 0.0689(12) 0.0059(10) 0.0221(10) 0.0287(11)
C9 0.0954(15) 0.0723(12) 0.0758(13) 0.0062(10) 0.0119(11) 0.0290(11)
C10 0.0528(9) 0.0454(8) 0.0505(8) -0.0049(7) 0.0098(7) -0.0068(7)
C11 0.0577(11) 0.0677(11) 0.0765(12) 0.0142(9) 0.0188(9) 0.0058(9)
C12 0.0657(12) 0.0732(12) 0.0846(13) 0.0149(10) 0.0175(10) 0.0122(9)
C2 0.0589(10) 0.0492(9) 0.0681(10) 0.0005(8) 0.0218(8) 0.0050(8)

loop_
_atom_type_symbol
_atom_type_description
_atom_type_scat_dispersion_real
_atom_type_scat_dispersion_imag
_atom_type_scat_source
C C 0.0033 0.0016 'International Tables Vol C Tables 4.2.6.8 and 6.1.1.4'
H H 0.0000 0.0000 'International Tables Vol C Tables 4.2.6.8 and 6.1.1.4'
N N 0.0061 0.0033 'International Tables Vol C Tables 4.2.6.8 and 6.1.1.4'

loop_
_geom_angle_atom_site_label_1
_geom_angle_atom_site_label_2
_geom_angle_atom_site_label_3
_geom_angle
_geom_angle_site_symmetry_1
_geom_angle_site_symmetry_3
_geom_angle_publ_flag
C7 N1 N2 109.97(14) . . ?
C7 N1 H1N 125.0 . . ?
N2 N1 H1N 125.0 . . ?
C9 N2 N1 107.33(15) . . ?
C9 N2 H2N 126.3 . . ?
N1 N2 H2N 126.3 . . ?
C10 N3 N4 110.04(13) . . ?
C10 N3 H3N 125.0 . . ?
N4 N3 H3N 125.0 . . ?
C12 N4 N3 107.29(14) . . ?
C12 N4 H4N 126.4 . . ?
N3 N4 H4N 126.4 . . ?
C6 C1 C2 116.89(15) . . ?
C6 C1 C10 122.40(14) . . ?
C2 C1 C10 120.70(14) . . ?
C2 C3 C4 121.45(15) . . ?
C2 C3 H3 119.3 . . ?
C4 C3 H3 119.3 . . ?
C5 C4 C3 117.14(15) . . ?
C5 C4 C7 120.96(15) . . ?
C3 C4 C7 121.89(15) . . ?
C6 C5 C4 121.39(16) . . ?
C6 C5 H5 119.3 . . ?
C4 C5 H5 119.3 . . ?
C5 C6 C1 121.62(16) . . ?
C5 C6 H6 119.2 . . ?
C1 C6 H6 119.2 . . ?
N1 C7 C8 107.87(15) . . ?
N1 C7 C4 122.24(14) . . ?
C8 C7 C4 129.89(16) . . ?
C7 C8 C9 104.77(18) . . ?
C7 C8 H8 127.6 . . ?
C9 C8 H8 127.6 . . ?
N2 C9 C8 110.06(17) . . ?
N2 C9 H9 125.0 . . ?
C8 C9 H9 125.0 . . ?
N3 C10 C11 107.83(14) . . ?
N3 C10 C1 121.92(14) . . ?
C11 C10 C1 130.25(15) . . ?
C10 C11 C12 104.47(16) . . ?
C10 C11 H11 127.8 . . ?
C12 C11 H11 127.8 . . ?
N4 C12 C11 110.37(16) . . ?
N4 C12 H12 124.8 . . ?
C11 C12 H12 124.8 . . ?
C3 C2 C1 121.50(15) . . ?
C3 C2 H2 119.3 . . ?
C1 C2 H2 119.3 . . ?

loop_
_geom_bond_atom_site_label_1
_geom_bond_atom_site_label_2
_geom_bond_distance
_geom_bond_site_symmetry_2
_geom_bond_publ_flag
N1 C7 1.339(2) . ?
N1 N2 1.3464(18) . ?
N1 H1N 0.8600 . ?
N2 C9 1.325(2) . ?
N2 H2N 0.8600 . ?
N3 C10 1.3402(19) . ?
N3 N4 1.3416(19) . ?
N3 H3N 0.8600 . ?
N4 C12 1.321(2) . ?
N4 H4N 0.8600 . ?
C1 C6 1.389(2) . ?
C1 C2 1.391(2) . ?
C1 C10 1.466(2) . ?
C3 C2 1.369(2) . ?
C3 C4 1.392(2) . ?
C3 H3 0.9300 . ?
C4 C5 1.385(2) . ?
C4 C7 1.465(2) . ?
C5 C6 1.373(2) . ?
C5 H5 0.9300 . ?
C6 H6 0.9300 . ?
C7 C8 1.386(2) . ?
C8 C9 1.389(3) . ?
C8 H8 0.9300 . ?
C9 H9 0.9300 . ?
C10 C11 1.386(2) . ?
C11 C12 1.389(2) . ?
C11 H11 0.9300 . ?
C12 H12 0.9300 . ?
C2 H2 0.9300 . ?

loop_
_geom_torsion_atom_site_label_1
_geom_torsion_atom_site_label_2
_geom_torsion_atom_site_label_3
_geom_torsion_atom_site_label_4
_geom_torsion
_geom_torsion_site_symmetry_1
_geom_torsion_site_symmetry_2
_geom_torsion_site_symmetry_3
_geom_torsion_site_symmetry_4
_geom_torsion_publ_flag
C7 N1 N2 C9 -0.28(19) . . . . ?
C10 N3 N4 C12 0.68(18) . . . . ?
C2 C3 C4 C5 -0.8(2) . . . . ?
C2 C3 C4 C7 178.27(15) . . . . ?
C3 C4 C5 C6 0.0(2) . . . . ?
C7 C4 C5 C6 -179.10(15) . . . . ?
C4 C5 C6 C1 1.1(3) . . . . ?
C2 C1 C6 C5 -1.2(2) . . . . ?
C10 C1 C6 C5 179.60(15) . . . . ?
N2 N1 C7 C8 0.12(19) . . . . ?
N2 N1 C7 C4 -179.17(13) . . . . ?
C5 C4 C7 N1 -165.90(15) . . . . ?
C3 C4 C7 N1 15.1(2) . . . . ?
C5 C4 C7 C8 15.0(3) . . . . ?
C3 C4 C7 C8 -164.04(18) . . . . ?
N1 C7 C8 C9 0.1(2) . . . . ?
C4 C7 C8 C9 179.29(17) . . . . ?
N1 N2 C9 C8 0.3(2) . . . . ?
C7 C8 C9 N2 -0.3(2) . . . . ?
N4 N3 C10 C11 -0.71(18) . . . . ?
N4 N3 C10 C1 178.77(13) . . . . ?
C6 C1 C10 N3 9.0(2) . . . . ?
C2 C1 C10 N3 -170.11(14) . . . . ?
C6 C1 C10 C11 -171.60(17) . . . . ?
C2 C1 C10 C11 9.3(2) . . . . ?
N3 C10 C11 C12 0.46(19) . . . . ?
C1 C10 C11 C12 -178.97(16) . . . . ?
N3 N4 C12 C11 -0.4(2) . . . . ?
C10 C11 C12 N4 0.0(2) . . . . ?
C4 C3 C2 C1 0.6(3) . . . . ?
C6 C1 C2 C3 0.4(2) . . . . ?
C10 C1 C2 C3 179.60(15) . . . . ?
